data_1556713
loop_
_publ_author_name
'Wen, Huiling'
'Yang, Xiliang'
'Liu, Qian'
'Li, Shuangjun'
'Li, Qin'
'Zang, Yi'
'Chen, Chunmei'
'Wang, Jianping'
'Zhu, Hucheng'
'Zhang, Yonghui'

_publ_section_title
;
 Structurally Diverse Meroterpenoids from a Marine-Derived Aspergillus sp.
 Fungus
;
_journal_name_full 'Journal of Natural Products'
_journal_paper_doi 10.1021/acs.jnatprod.9b00878
_journal_year 2019
_chemical_absolute_configuration rmad
_chemical_formula_sum 'C33 H42 Cl0 N0 O12'
_chemical_formula_weight 630.66
_space_group_crystal_system orthorhombic
_space_group_IT_number 19
_space_group_name_Hall 'P 2ac 2ab'
_space_group_name_H-M_alt 'P 21 21 21'
_atom_sites_solution_hydrogens geom
_audit_creation_method SHELXL-2016/6
_cell_angle_alpha 90
_cell_angle_beta 90
_cell_angle_gamma 90
_cell_formula_units_Z 4
_cell_length_a 12.44242(4)
_cell_length_b 13.08682(4)
_cell_length_c 18.83541(5)
_cell_measurement_reflns_used 66302
_cell_measurement_temperature 100.00(10)
_cell_measurement_theta_max 73.6780
_cell_measurement_theta_min 3.6650
_cell_volume 3067.002(16)
_computing_structure_refinement 'SHELXL-2016/6 (Sheldrick, 2016)'
_diffrn_ambient_temperature 100.00(10)
_diffrn_measured_fraction_theta_full 0.996
_diffrn_measured_fraction_theta_max 0.993
_diffrn_measurement_device_type 'Kappa single'
_diffrn_measurement_method '\w scans'
_diffrn_radiation_type CuK\a
_diffrn_radiation_wavelength 1.54184
_diffrn_reflns_av_R_equivalents 0.0285
_diffrn_reflns_av_unetI/netI 0.0098
_diffrn_reflns_Laue_measured_fraction_full 0.996
_diffrn_reflns_Laue_measured_fraction_max 0.993
_diffrn_reflns_limit_h_max 15
_diffrn_reflns_limit_h_min -15
_diffrn_reflns_limit_k_max 16
_diffrn_reflns_limit_k_min -16
_diffrn_reflns_limit_l_max 23
_diffrn_reflns_limit_l_min -23
_diffrn_reflns_number 82764
_diffrn_reflns_point_group_measured_fraction_full 0.997
_diffrn_reflns_point_group_measured_fraction_max 0.993
_diffrn_reflns_theta_full 67.684
_diffrn_reflns_theta_max 74.015
_diffrn_reflns_theta_min 4.113
_exptl_absorpt_coefficient_mu 0.866
_exptl_crystal_colour white
_exptl_crystal_density_diffrn 1.366
_exptl_crystal_description block
_exptl_crystal_F_000 1344
_exptl_crystal_size_max 0.15
_exptl_crystal_size_mid 0.12
_exptl_crystal_size_min 0.10
_refine_diff_density_max 0.787
_refine_diff_density_min -0.767
_refine_diff_density_rms 0.077
_refine_ls_abs_structure_details
;
 Flack x determined using 2672 quotients [(I+)-(I-)]/[(I+)+(I-)]
 (Parsons, Flack and Wagner, Acta Cryst. B69 (2013) 249-259).
;
_refine_ls_abs_structure_Flack -0.006(17)
_refine_ls_extinction_method none
_refine_ls_goodness_of_fit_ref 1.224
_refine_ls_hydrogen_treatment constr
_refine_ls_matrix_type full
_refine_ls_number_parameters 416
_refine_ls_number_reflns 6190
_refine_ls_number_restraints 7
_refine_ls_restrained_S_all 1.232
_refine_ls_R_factor_all 0.0468
_refine_ls_R_factor_gt 0.0466
_refine_ls_shift/su_max 0.000
_refine_ls_shift/su_mean 0.000
_refine_ls_structure_factor_coef Fsqd
_refine_ls_weighting_details 'w=1/[\s^2^(Fo^2^)+(0.0714P)^2^+1.3822P] where P=(Fo^2^+2Fc^2^)/3'
_refine_ls_weighting_scheme calc
_refine_ls_wR_factor_gt 0.1271
_refine_ls_wR_factor_ref 0.1272
_reflns_Friedel_coverage 0.781
_reflns_Friedel_fraction_full 0.999
_reflns_Friedel_fraction_max 0.992
_reflns_number_gt 6150
_reflns_number_total 6190
_reflns_threshold_expression 'I > 2\s(I)'
_cod_data_source_file np9b00878_si_006.cif
_cod_data_source_block 20180524_2_2_11
_cod_original_cell_volume 3067.004(15)
_cod_database_code 1556713
_shelx_shelxl_version_number 2016/6
_shelx_space_group_comment
;
The symmetry employed for this shelxl refinement is uniquely defined
by the following loop, which should always be used as a source of
symmetry information in preference to the above space-group names.
They are only intended as comments.
;

loop_
_space_group_symop_operation_xyz
'x, y, z'
'-x+1/2, -y, z+1/2'
'x+1/2, -y+1/2, -z'
'-x, y+1/2, -z+1/2'

loop_
_atom_site_label
_atom_site_type_symbol
_atom_site_fract_x
_atom_site_fract_y
_atom_site_fract_z
_atom_site_U_iso_or_equiv
_atom_site_adp_type
_atom_site_occupancy
_atom_site_site_symmetry_order
_atom_site_calc_flag
_atom_site_refinement_flags_posn
_atom_site_refinement_flags_adp
O1 O -0.82213(16) -0.48381(15) -0.18107(11) 0.0193(4) Uani 1 1 d . .
O2 O -0.61069(15) -0.41633(15) -0.13328(10) 0.0150(4) Uani 1 1 d . .
O3 O -0.68478(16) -0.32554(14) -0.31237(10) 0.0170(4) Uani 1 1 d . .
O4 O -0.67609(18) -0.46502(16) -0.38297(11) 0.0234(4) Uani 1 1 d . .
O5 O -0.58179(17) -0.11507(15) -0.07954(10) 0.0180(4) Uani 1 1 d . .
O6 O -0.72312(17) -0.27798(16) 0.00183(10) 0.0217(4) Uani 1 1 d . .
O7 O -0.81336(18) -0.14794(16) -0.04760(11) 0.0234(4) Uani 1 1 d . .
O8 O -0.24349(16) -0.34882(16) -0.25947(11) 0.0206(4) Uani 1 1 d . .
O9 O -0.47347(18) -0.14926(17) 0.01358(11) 0.0244(5) Uani 1 1 d . .
O10 O -0.3693(5) -0.5588(4) 0.0046(3) 0.0945(14) Uani 1 1 d D U
H10 H -0.361232 -0.496665 0.005943 0.142 Uiso 1 1 calc R U
O11 O -0.14467(18) -0.48252(18) -0.23513(14) 0.0299(5) Uani 1 1 d . .
O12 O -0.79106(18) -0.55882(16) -0.07790(11) 0.0231(4) Uani 1 1 d . .
C1 C -0.3563(2) -0.3639(2) -0.12618(14) 0.0170(5) Uani 1 1 d . .
H1A H -0.311051 -0.323143 -0.095242 0.020 Uiso 1 1 calc R U
H1B H -0.415024 -0.390671 -0.097856 0.020 Uiso 1 1 calc R U
C2 C -0.2908(2) -0.4527(2) -0.15545(16) 0.0205(6) Uani 1 1 d . .
H2A H -0.246503 -0.479602 -0.117426 0.025 Uiso 1 1 calc R U
H2B H -0.340112 -0.506403 -0.169579 0.025 Uiso 1 1 calc R U
C3 C -0.2191(2) -0.4284(2) -0.21766(16) 0.0211(6) Uani 1 1 d . .
C4 C -0.3080(2) -0.2604(2) -0.23458(15) 0.0178(5) Uani 1 1 d . .
C5 C -0.4028(2) -0.2945(2) -0.18516(14) 0.0151(5) Uani 1 1 d . .
C6 C -0.4477(2) -0.1964(2) -0.15021(15) 0.0178(5) Uani 1 1 d . .
H6A H -0.394734 -0.170264 -0.117064 0.021 Uiso 1 1 calc R U
H6B H -0.458151 -0.145084 -0.186712 0.021 Uiso 1 1 calc R U
C7 C -0.5530(2) -0.2120(2) -0.11109(15) 0.0161(5) Uani 1 1 d . .
H7 H -0.543454 -0.263306 -0.073747 0.019 Uiso 1 1 calc R U
C8 C -0.6436(2) -0.2455(2) -0.16160(14) 0.0153(5) Uani 1 1 d . .
C9 C -0.6075(2) -0.3480(2) -0.19508(13) 0.0148(5) Uani 1 1 d . .
C10 C -0.4923(2) -0.3543(2) -0.22386(14) 0.0141(5) Uani 1 1 d . .
C11 C -0.6919(2) -0.3881(2) -0.24940(13) 0.0152(5) Uani 1 1 d . .
H11 H -0.672380 -0.458229 -0.262323 0.018 Uiso 1 1 calc R U
C12 C -0.6719(2) -0.1587(2) -0.21273(15) 0.0187(5) Uani 1 1 d . .
H12A H -0.729093 -0.180135 -0.243495 0.028 Uiso 1 1 calc R U
H12B H -0.609864 -0.141627 -0.240651 0.028 Uiso 1 1 calc R U
H12C H -0.694326 -0.099897 -0.186120 0.028 Uiso 1 1 calc R U
C13 C -0.4709(2) -0.4206(2) -0.27571(14) 0.0163(5) Uani 1 1 d . .
H13A H -0.525261 -0.461909 -0.293743 0.020 Uiso 1 1 calc R U
H13B H -0.401566 -0.425584 -0.293850 0.020 Uiso 1 1 calc R U
C14 C -0.2266(2) -0.1924(2) -0.19664(17) 0.0228(6) Uani 1 1 d . .
H14A H -0.260788 -0.129922 -0.182319 0.034 Uiso 1 1 calc R U
H14B H -0.168172 -0.177139 -0.228231 0.034 Uiso 1 1 calc R U
H14C H -0.199519 -0.227227 -0.155517 0.034 Uiso 1 1 calc R U
C15 C -0.3442(3) -0.2087(2) -0.30343(16) 0.0222(6) Uani 1 1 d . .
H15A H -0.386241 -0.149301 -0.292313 0.033 Uiso 1 1 calc R U
H15B H -0.386794 -0.255587 -0.330701 0.033 Uiso 1 1 calc R U
H15C H -0.282229 -0.188758 -0.330454 0.033 Uiso 1 1 calc R U
C16 C -0.6766(2) -0.3729(2) -0.37622(15) 0.0216(6) Uani 1 1 d . .
C17 C -0.6653(4) -0.2967(3) -0.43440(18) 0.0404(9) Uani 1 1 d . .
H17A H -0.701611 -0.321172 -0.476044 0.061 Uiso 1 1 calc R U
H17B H -0.590557 -0.286712 -0.444864 0.061 Uiso 1 1 calc R U
H17C H -0.696588 -0.232971 -0.419823 0.061 Uiso 1 1 calc R U
C18 C -0.5342(2) -0.0920(2) -0.01628(15) 0.0186(5) Uani 1 1 d . .
C19 C -0.5663(3) 0.0115(2) 0.00855(16) 0.0216(6) Uani 1 1 d . .
C20 C -0.5385(2) 0.0366(2) 0.07512(17) 0.0223(6) Uani 1 1 d . .
H20 H -0.506516 -0.014621 0.102062 0.027 Uiso 1 1 calc R U
C21 C -0.5531(3) 0.1374(3) 0.11076(18) 0.0299(7) Uani 1 1 d . .
H21A H -0.484511 0.162845 0.126074 0.045 Uiso 1 1 calc R U
H21B H -0.599415 0.129462 0.151132 0.045 Uiso 1 1 calc R U
H21C H -0.584709 0.184919 0.078001 0.045 Uiso 1 1 calc R U
C22 C -0.6205(5) 0.0816(3) -0.0426(2) 0.0492(12) Uani 1 1 d . .
H22A H -0.634079 0.146040 -0.020015 0.074 Uiso 1 1 calc R U
H22B H -0.687286 0.051907 -0.057623 0.074 Uiso 1 1 calc R U
H22C H -0.574957 0.091851 -0.083137 0.074 Uiso 1 1 calc R U
C23 C -0.9256(3) -0.2450(3) -0.17673(17) 0.0281(7) Uani 1 1 d . .
H23A H -0.936810 -0.192628 -0.144180 0.034 Uiso 1 1 calc R U
H23B H -0.976916 -0.258480 -0.211398 0.034 Uiso 1 1 calc R U
C24 C -0.8367(2) -0.3003(2) -0.17370(15) 0.0189(6) Uani 1 1 d . .
C25 C -0.8111(2) -0.3884(2) -0.22282(14) 0.0179(5) Uani 1 1 d . .
C26 C -0.7468(2) -0.2881(2) -0.12120(15) 0.0173(5) Uani 1 1 d . .
C27 C -0.7689(2) -0.2290(2) -0.05384(15) 0.0194(6) Uani 1 1 d . .
C28 C -0.7002(2) -0.3850(2) -0.01403(14) 0.0194(6) Uani 1 1 d . .
H28 H -0.758005 -0.426071 0.006747 0.023 Uiso 1 1 calc R U
C29 C -0.7092(2) -0.3941(2) -0.09578(14) 0.0169(5) Uani 1 1 d . .
C30 C -0.7799(2) -0.4849(2) -0.11535(15) 0.0187(6) Uani 1 1 d . .
C31 C -0.5961(3) -0.4178(2) 0.02039(15) 0.0234(6) Uani 1 1 d . .
H31A H -0.581121 -0.487553 0.007994 0.035 Uiso 1 1 calc R U
H31B H -0.602473 -0.411995 0.071020 0.035 Uiso 1 1 calc R U
H31C H -0.538707 -0.374899 0.004023 0.035 Uiso 1 1 calc R U
C32 C -0.8892(2) -0.4036(3) -0.28367(16) 0.0233(6) Uani 1 1 d . .
H32A H -0.889588 -0.343718 -0.313115 0.035 Uiso 1 1 calc R U
H32B H -0.960018 -0.415050 -0.265090 0.035 Uiso 1 1 calc R U
H32C H -0.867432 -0.461614 -0.311349 0.035 Uiso 1 1 calc R U
C33 C -0.3954(7) -0.5971(8) 0.0767(5) 0.112(3) Uani 1 1 d D U
H33A H -0.404250 -0.540323 0.108458 0.167 Uiso 1 1 calc R U
H33B H -0.337898 -0.639822 0.093396 0.167 Uiso 1 1 calc R U
H33C H -0.460728 -0.636004 0.075052 0.167 Uiso 1 1 calc R U

loop_
_atom_site_aniso_label
_atom_site_aniso_U_11
_atom_site_aniso_U_22
_atom_site_aniso_U_33
_atom_site_aniso_U_23
_atom_site_aniso_U_13
_atom_site_aniso_U_12
O1 0.0193(10) 0.0216(9) 0.0171(9) 0.0006(8) 0.0006(8) -0.0041(8)
O2 0.0155(9) 0.0177(9) 0.0117(8) 0.0022(7) 0.0015(7) 0.0018(7)
O3 0.0204(9) 0.0188(9) 0.0118(9) 0.0020(7) 0.0001(7) 0.0011(7)
O4 0.0288(11) 0.0241(10) 0.0172(10) -0.0033(8) -0.0023(9) -0.0009(9)
O5 0.0225(10) 0.0156(9) 0.0158(9) -0.0038(7) -0.0005(8) 0.0037(8)
O6 0.0254(10) 0.0256(11) 0.0141(9) -0.0028(8) 0.0018(8) 0.0034(8)
O7 0.0235(10) 0.0236(10) 0.0230(10) -0.0040(8) 0.0050(8) 0.0059(9)
O8 0.0203(9) 0.0201(9) 0.0215(9) -0.0048(8) 0.0056(8) 0.0007(8)
O9 0.0280(11) 0.0250(10) 0.0201(10) -0.0045(9) -0.0035(9) 0.0046(9)
O10 0.102(3) 0.077(3) 0.104(4) 0.008(3) 0.002(3) 0.008(3)
O11 0.0216(11) 0.0311(12) 0.0370(12) -0.0068(10) 0.0053(10) 0.0067(9)
O12 0.0251(10) 0.0234(10) 0.0209(10) 0.0040(8) 0.0050(8) -0.0031(8)
C1 0.0170(12) 0.0203(13) 0.0138(12) -0.0013(10) -0.0008(10) -0.0004(10)
C2 0.0181(13) 0.0230(13) 0.0205(13) 0.0000(11) -0.0023(11) 0.0029(11)
C3 0.0169(13) 0.0234(13) 0.0230(13) -0.0088(11) -0.0008(11) -0.0011(11)
C4 0.0179(13) 0.0164(12) 0.0190(13) -0.0019(10) 0.0044(11) -0.0005(10)
C5 0.0156(12) 0.0161(12) 0.0136(12) -0.0027(10) 0.0015(10) -0.0004(10)
C6 0.0191(13) 0.0178(12) 0.0164(13) -0.0049(10) 0.0015(11) -0.0014(10)
C7 0.0186(13) 0.0155(12) 0.0143(12) -0.0045(10) 0.0016(10) 0.0022(10)
C8 0.0162(12) 0.0167(12) 0.0131(11) -0.0005(10) 0.0002(10) 0.0007(10)
C9 0.0162(12) 0.0172(12) 0.0109(11) 0.0007(10) -0.0001(10) 0.0001(10)
C10 0.0138(12) 0.0155(12) 0.0130(11) 0.0025(9) 0.0011(10) 0.0004(10)
C11 0.0167(12) 0.0170(12) 0.0118(11) -0.0001(10) 0.0008(10) 0.0005(10)
C12 0.0222(13) 0.0166(12) 0.0172(12) 0.0009(10) 0.0001(11) 0.0014(11)
C13 0.0150(12) 0.0189(12) 0.0150(12) -0.0030(10) -0.0005(9) 0.0006(10)
C14 0.0174(13) 0.0230(14) 0.0279(15) -0.0045(12) 0.0038(12) -0.0037(11)
C15 0.0260(14) 0.0209(13) 0.0198(14) 0.0017(11) 0.0041(11) -0.0034(11)
C16 0.0245(14) 0.0271(15) 0.0133(12) -0.0012(11) -0.0027(11) 0.0032(12)
C17 0.070(3) 0.0351(18) 0.0163(15) 0.0028(13) 0.0041(16) 0.0082(18)
C18 0.0185(13) 0.0216(13) 0.0156(12) -0.0021(11) 0.0017(10) 0.0000(11)
C19 0.0255(14) 0.0204(13) 0.0188(13) -0.0040(11) 0.0026(12) 0.0001(11)
C20 0.0193(13) 0.0242(14) 0.0235(14) -0.0075(12) 0.0017(11) -0.0013(11)
C21 0.0324(17) 0.0295(16) 0.0279(16) -0.0118(13) 0.0029(13) -0.0024(13)
C22 0.090(3) 0.0307(18) 0.0272(17) -0.0081(15) -0.0092(19) 0.027(2)
C23 0.0209(14) 0.0385(17) 0.0250(15) -0.0035(13) -0.0020(12) 0.0082(13)
C24 0.0168(13) 0.0229(14) 0.0169(13) 0.0010(11) 0.0032(10) -0.0017(11)
C25 0.0158(12) 0.0223(13) 0.0156(12) 0.0028(11) 0.0013(10) -0.0012(11)
C26 0.0165(12) 0.0186(12) 0.0166(13) -0.0003(10) 0.0028(10) 0.0023(10)
C27 0.0168(12) 0.0256(14) 0.0160(13) -0.0012(11) 0.0034(10) 0.0004(11)
C28 0.0216(13) 0.0220(13) 0.0145(12) -0.0005(10) 0.0023(10) 0.0019(11)
C29 0.0166(12) 0.0194(13) 0.0145(12) 0.0007(10) 0.0026(10) 0.0017(11)
C30 0.0181(13) 0.0223(13) 0.0158(12) 0.0009(10) 0.0035(11) 0.0020(11)
C31 0.0265(15) 0.0282(15) 0.0155(12) 0.0015(12) -0.0004(11) 0.0041(12)
C32 0.0180(13) 0.0318(16) 0.0201(13) -0.0029(12) -0.0017(11) -0.0017(12)
C33 0.079(4) 0.139(7) 0.117(6) 0.065(5) 0.008(4) -0.012(5)

loop_
_atom_type_symbol
_atom_type_description
_atom_type_scat_dispersion_real
_atom_type_scat_dispersion_imag
_atom_type_scat_source
C C 0.0181 0.0091 'International Tables Vol C Tables 4.2.6.8 and 6.1.1.4'
H H 0.0000 0.0000 'International Tables Vol C Tables 4.2.6.8 and 6.1.1.4'
N N 0.0311 0.0180 'International Tables Vol C Tables 4.2.6.8 and 6.1.1.4'
O O 0.0492 0.0322 'International Tables Vol C Tables 4.2.6.8 and 6.1.1.4'
Cl Cl 0.3639 0.7018 'International Tables Vol C Tables 4.2.6.8 and 6.1.1.4'

loop_
_geom_angle_atom_site_label_1
_geom_angle_atom_site_label_2
_geom_angle_atom_site_label_3
_geom_angle
C30 O1 C25 117.4(2)
C29 O2 C9 106.73(19)
C16 O3 C11 118.3(2)
C18 O5 C7 116.4(2)
C27 O6 C28 112.2(2)
C3 O8 C4 122.9(2)
C33 O10 H10 109.5
C2 C1 C5 112.8(2)
C2 C1 H1A 109.0
C5 C1 H1A 109.0
C2 C1 H1B 109.0
C5 C1 H1B 109.0
H1A C1 H1B 107.8
C3 C2 C1 116.0(2)
C3 C2 H2A 108.3
C1 C2 H2A 108.3
C3 C2 H2B 108.3
C1 C2 H2B 108.3
H2A C2 H2B 107.4
O11 C3 O8 117.9(3)
O11 C3 C2 122.8(3)
O8 C3 C2 119.1(2)
O8 C4 C14 104.1(2)
O8 C4 C15 103.7(2)
C14 C4 C15 109.5(2)
O8 C4 C5 111.9(2)
C14 C4 C5 112.8(2)
C15 C4 C5 114.1(2)
C10 C5 C6 111.2(2)
C10 C5 C1 108.1(2)
C6 C5 C1 108.4(2)
C10 C5 C4 114.0(2)
C6 C5 C4 106.8(2)
C1 C5 C4 108.2(2)
C7 C6 C5 114.0(2)
C7 C6 H6A 108.7
C5 C6 H6A 108.7
C7 C6 H6B 108.7
C5 C6 H6B 108.7
H6A C6 H6B 107.6
O5 C7 C6 107.2(2)
O5 C7 C8 108.8(2)
C6 C7 C8 111.8(2)
O5 C7 H7 109.7
C6 C7 H7 109.7
C8 C7 H7 109.7
C12 C8 C7 110.2(2)
C12 C8 C9 116.9(2)
C7 C8 C9 106.6(2)
C12 C8 C26 112.1(2)
C7 C8 C26 113.3(2)
C9 C8 C26 97.2(2)
O2 C9 C10 105.8(2)
O2 C9 C8 101.4(2)
C10 C9 C8 117.5(2)
O2 C9 C11 107.3(2)
C10 C9 C11 112.3(2)
C8 C9 C11 111.3(2)
C13 C10 C9 118.7(2)
C13 C10 C5 122.1(2)
C9 C10 C5 118.6(2)
O3 C11 C9 107.9(2)
O3 C11 C25 108.8(2)
C9 C11 C25 115.4(2)
O3 C11 H11 108.2
C9 C11 H11 108.2
C25 C11 H11 108.2
C8 C12 H12A 109.5
C8 C12 H12B 109.5
H12A C12 H12B 109.5
C8 C12 H12C 109.5
H12A C12 H12C 109.5
H12B C12 H12C 109.5
C10 C13 H13A 120.0
C10 C13 H13B 120.0
H13A C13 H13B 120.0
C4 C14 H14A 109.5
C4 C14 H14B 109.5
H14A C14 H14B 109.5
C4 C14 H14C 109.5
H14A C14 H14C 109.5
H14B C14 H14C 109.5
C4 C15 H15A 109.5
C4 C15 H15B 109.5
H15A C15 H15B 109.5
C4 C15 H15C 109.5
H15A C15 H15C 109.5
H15B C15 H15C 109.5
O4 C16 O3 123.2(3)
O4 C16 C17 126.1(3)
O3 C16 C17 110.7(3)
C16 C17 H17A 109.5
C16 C17 H17B 109.5
H17A C17 H17B 109.5
C16 C17 H17C 109.5
H17A C17 H17C 109.5
H17B C17 H17C 109.5
O9 C18 O5 122.9(3)
O9 C18 C19 126.0(3)
O5 C18 C19 111.1(2)
C20 C19 C18 116.6(3)
C20 C19 C22 124.8(3)
C18 C19 C22 118.5(3)
C19 C20 C21 127.3(3)
C19 C20 H20 116.4
C21 C20 H20 116.4
C20 C21 H21A 109.5
C20 C21 H21B 109.5
H21A C21 H21B 109.5
C20 C21 H21C 109.5
H21A C21 H21C 109.5
H21B C21 H21C 109.5
C19 C22 H22A 109.5
C19 C22 H22B 109.5
H22A C22 H22B 109.5
C19 C22 H22C 109.5
H22A C22 H22C 109.5
H22B C22 H22C 109.5
C24 C23 H23A 120.0
C24 C23 H23B 120.0
H23A C23 H23B 120.0
C23 C24 C26 126.3(3)
C23 C24 C25 124.6(3)
C26 C24 C25 109.1(2)
O1 C25 C24 107.3(2)
O1 C25 C32 103.4(2)
C24 C25 C32 115.3(2)
O1 C25 C11 105.1(2)
C24 C25 C11 113.2(2)
C32 C25 C11 111.5(2)
C24 C26 C27 118.2(2)
C24 C26 C29 109.6(2)
C27 C26 C29 104.8(2)
C24 C26 C8 108.8(2)
C27 C26 C8 111.6(2)
C29 C26 C8 102.6(2)
O7 C27 O6 122.4(3)
O7 C27 C26 128.1(3)
O6 C27 C26 109.4(2)
O6 C28 C31 110.7(2)
O6 C28 C29 105.3(2)
C31 C28 C29 117.8(2)
O6 C28 H28 107.5
C31 C28 H28 107.5
C29 C28 H28 107.5
O2 C29 C30 102.4(2)
O2 C29 C26 106.7(2)
C30 C29 C26 116.8(2)
O2 C29 C28 116.1(2)
C30 C29 C28 110.0(2)
C26 C29 C28 105.2(2)
O12 C30 O1 120.1(3)
O12 C30 C29 123.4(3)
O1 C30 C29 116.1(2)
C28 C31 H31A 109.5
C28 C31 H31B 109.5
H31A C31 H31B 109.5
C28 C31 H31C 109.5
H31A C31 H31C 109.5
H31B C31 H31C 109.5
C25 C32 H32A 109.5
C25 C32 H32B 109.5
H32A C32 H32B 109.5
C25 C32 H32C 109.5
H32A C32 H32C 109.5
H32B C32 H32C 109.5
O10 C33 H33A 109.5
O10 C33 H33B 109.5
H33A C33 H33B 109.5
O10 C33 H33C 109.5
H33A C33 H33C 109.5
H33B C33 H33C 109.5

loop_
_geom_bond_atom_site_label_1
_geom_bond_atom_site_label_2
_geom_bond_distance
O1 C30 1.345(3)
O1 C25 1.482(3)
O2 C29 1.444(3)
O2 C9 1.469(3)
O3 C16 1.357(3)
O3 C11 1.444(3)
O4 C16 1.212(4)
O5 C18 1.364(3)
O5 C7 1.445(3)
O6 C27 1.354(4)
O6 C28 1.460(3)
O7 C27 1.203(4)
O8 C3 1.341(4)
O8 C4 1.485(3)
O9 C18 1.204(4)
O10 C33 1.484(8)
O10 H10 0.8200
O11 C3 1.211(4)
O12 C30 1.206(4)
C1 C2 1.523(4)
C1 C5 1.547(4)
C1 H1A 0.9700
C1 H1B 0.9700
C2 C3 1.507(4)
C2 H2A 0.9700
C2 H2B 0.9700
C4 C14 1.526(4)
C4 C15 1.530(4)
C4 C5 1.567(4)
C5 C10 1.545(4)
C5 C6 1.547(4)
C6 C7 1.517(4)
C6 H6A 0.9700
C6 H6B 0.9700
C7 C8 1.540(4)
C7 H7 0.9800
C8 C12 1.530(4)
C8 C9 1.549(4)
C8 C26 1.593(4)
C9 C10 1.534(4)
C9 C11 1.557(4)
C10 C13 1.333(4)
C11 C25 1.565(4)
C11 H11 0.9800
C12 H12A 0.9600
C12 H12B 0.9600
C12 H12C 0.9600
C13 H13A 0.9300
C13 H13B 0.9300
C14 H14A 0.9600
C14 H14B 0.9600
C14 H14C 0.9600
C15 H15A 0.9600
C15 H15B 0.9600
C15 H15C 0.9600
C16 C17 1.489(4)
C17 H17A 0.9600
C17 H17B 0.9600
C17 H17C 0.9600
C18 C19 1.488(4)
C19 C20 1.341(4)
C19 C22 1.491(5)
C20 C21 1.492(4)
C20 H20 0.9300
C21 H21A 0.9600
C21 H21B 0.9600
C21 H21C 0.9600
C22 H22A 0.9600
C22 H22B 0.9600
C22 H22C 0.9600
C23 C24 1.323(4)
C23 H23A 0.9300
C23 H23B 0.9300
C24 C26 1.502(4)
C24 C25 1.512(4)
C25 C32 1.516(4)
C26 C27 1.511(4)
C26 C29 1.540(4)
C28 C31 1.510(4)
C28 C29 1.549(4)
C28 H28 0.9800
C29 C30 1.523(4)
C31 H31A 0.9600
C31 H31B 0.9600
C31 H31C 0.9600
C32 H32A 0.9600
C32 H32B 0.9600
C32 H32C 0.9600
C33 H33A 0.9600
C33 H33B 0.9600
C33 H33C 0.9600

loop_
_geom_torsion_atom_site_label_1
_geom_torsion_atom_site_label_2
_geom_torsion_atom_site_label_3
_geom_torsion_atom_site_label_4
_geom_torsion
C5 C1 C2 C3 40.4(3)
C4 O8 C3 O11 -160.8(3)
C4 O8 C3 C2 24.9(4)
C1 C2 C3 O11 161.4(3)
C1 C2 C3 O8 -24.6(4)
C3 O8 C4 C14 82.6(3)
C3 O8 C4 C15 -162.8(2)
C3 O8 C4 C5 -39.5(3)
C2 C1 C5 C10 70.5(3)
C2 C1 C5 C6 -168.9(2)
C2 C1 C5 C4 -53.4(3)
O8 C4 C5 C10 -68.9(3)
C14 C4 C5 C10 174.2(2)
C15 C4 C5 C10 48.4(3)
O8 C4 C5 C6 168.0(2)
C14 C4 C5 C6 51.0(3)
C15 C4 C5 C6 -74.8(3)
O8 C4 C5 C1 51.5(3)
C14 C4 C5 C1 -65.5(3)
C15 C4 C5 C1 168.7(2)
C10 C5 C6 C7 44.4(3)
C1 C5 C6 C7 -74.3(3)
C4 C5 C6 C7 169.3(2)
C18 O5 C7 C6 -82.5(3)
C18 O5 C7 C8 156.5(2)
C5 C6 C7 O5 177.9(2)
C5 C6 C7 C8 -62.9(3)
O5 C7 C8 C12 50.9(3)
C6 C7 C8 C12 -67.4(3)
O5 C7 C8 C9 178.7(2)
C6 C7 C8 C9 60.5(3)
O5 C7 C8 C26 -75.6(3)
C6 C7 C8 C26 166.2(2)
C29 O2 C9 C10 167.0(2)
C29 O2 C9 C8 43.9(2)
C29 O2 C9 C11 -72.9(2)
C12 C8 C9 O2 -168.3(2)
C7 C8 C9 O2 68.0(2)
C26 C8 C9 O2 -49.0(2)
C12 C8 C9 C10 77.0(3)
C7 C8 C9 C10 -46.7(3)
C26 C8 C9 C10 -163.7(2)
C12 C8 C9 C11 -54.5(3)
C7 C8 C9 C11 -178.2(2)
C26 C8 C9 C11 64.8(2)
O2 C9 C10 C13 94.0(3)
C8 C9 C10 C13 -153.8(2)
C11 C9 C10 C13 -22.7(3)
O2 C9 C10 C5 -78.0(3)
C8 C9 C10 C5 34.3(3)
C11 C9 C10 C5 165.3(2)
C6 C5 C10 C13 157.9(3)
C1 C5 C10 C13 -83.2(3)
C4 C5 C10 C13 37.2(4)
C6 C5 C10 C9 -30.4(3)
C1 C5 C10 C9 88.5(3)
C4 C5 C10 C9 -151.1(2)
C16 O3 C11 C9 130.1(2)
C16 O3 C11 C25 -103.9(3)
O2 C9 C11 O3 -176.36(19)
C10 C9 C11 O3 -60.5(3)
C8 C9 C11 O3 73.6(3)
O2 C9 C11 C25 61.7(3)
C10 C9 C11 C25 177.6(2)
C8 C9 C11 C25 -48.3(3)
C11 O3 C16 O4 0.8(4)
C11 O3 C16 C17 -177.5(3)
C7 O5 C18 O9 -1.9(4)
C7 O5 C18 C19 177.1(2)
O9 C18 C19 C20 -11.1(5)
O5 C18 C19 C20 169.9(3)
O9 C18 C19 C22 165.4(4)
O5 C18 C19 C22 -13.6(4)
C18 C19 C20 C21 174.9(3)
C22 C19 C20 C21 -1.4(6)
C30 O1 C25 C24 -43.9(3)
C30 O1 C25 C32 -166.2(2)
C30 O1 C25 C11 76.8(3)
C23 C24 C25 O1 -107.6(3)
C26 C24 C25 O1 71.4(3)
C23 C24 C25 C32 7.0(4)
C26 C24 C25 C32 -174.1(2)
C23 C24 C25 C11 137.0(3)
C26 C24 C25 C11 -44.1(3)
O3 C11 C25 O1 156.1(2)
C9 C11 C25 O1 -82.5(3)
O3 C11 C25 C24 -87.1(3)
C9 C11 C25 C24 34.3(3)
O3 C11 C25 C32 44.8(3)
C9 C11 C25 C32 166.2(2)
C23 C24 C26 C27 17.9(4)
C25 C24 C26 C27 -161.0(2)
C23 C24 C26 C29 137.7(3)
C25 C24 C26 C29 -41.2(3)
C23 C24 C26 C8 -110.7(3)
C25 C24 C26 C8 70.3(3)
C12 C8 C26 C24 44.3(3)
C7 C8 C26 C24 169.8(2)
C9 C8 C26 C24 -78.7(2)
C12 C8 C26 C27 -87.9(3)
C7 C8 C26 C27 37.6(3)
C9 C8 C26 C27 149.1(2)
C12 C8 C26 C29 160.4(2)
C7 C8 C26 C29 -74.2(3)
C9 C8 C26 C29 37.4(2)
C28 O6 C27 O7 164.6(3)
C28 O6 C27 C26 -19.5(3)
C24 C26 C27 O7 -46.7(4)
C29 C26 C27 O7 -169.0(3)
C8 C26 C27 O7 80.7(4)
C24 C26 C27 O6 137.8(3)
C29 C26 C27 O6 15.5(3)
C8 C26 C27 O6 -94.9(3)
C27 O6 C28 C31 143.2(2)
C27 O6 C28 C29 14.9(3)
C9 O2 C29 C30 104.7(2)
C9 O2 C29 C26 -18.6(3)
C9 O2 C29 C28 -135.4(2)
C24 C26 C29 O2 102.3(2)
C27 C26 C29 O2 -129.9(2)
C8 C26 C29 O2 -13.2(3)
C24 C26 C29 C30 -11.4(3)
C27 C26 C29 C30 116.3(2)
C8 C26 C29 C30 -127.0(2)
C24 C26 C29 C28 -133.8(2)
C27 C26 C29 C28 -6.1(3)
C8 C26 C29 C28 110.6(2)
O6 C28 C29 O2 113.3(3)
C31 C28 C29 O2 -10.6(4)
O6 C28 C29 C30 -131.0(2)
C31 C28 C29 C30 105.1(3)
O6 C28 C29 C26 -4.3(3)
C31 C28 C29 C26 -128.3(3)
C25 O1 C30 O12 176.5(2)
C25 O1 C30 C29 -9.8(3)
O2 C29 C30 O12 97.3(3)
C26 C29 C30 O12 -146.5(3)
C28 C29 C30 O12 -26.7(4)
O2 C29 C30 O1 -76.1(3)
C26 C29 C30 O1 40.1(3)
C28 C29 C30 O1 159.9(2)
